data_7051578
loop_
_publ_author_name
'Arora, Kapildev K.'
'Talwelkar, Mayura S.'
'Pedireddi, V. R.'

_publ_section_title
;
 Supramolecular synthesis of some molecular adducts of
 4,4&#x2032;-bipyridine N,N&#x2032;-dioxide
;
_journal_issue 1
_journal_name_full 'New Journal of Chemistry'
_journal_page_first 57
_journal_paper_doi 10.1039/b807853j
_journal_volume 33
_journal_year 2009
_chemical_formula_sum 'C20 H14 N2 O10'
_chemical_formula_weight 442.33
_chemical_name_systematic
;
?
;
_space_group_IT_number 14
_symmetry_space_group_name_Hall '-P 2ybc'
_symmetry_space_group_name_H-M 'P 1 21/c 1'
_atom_sites_solution_hydrogens geom
_atom_sites_solution_primary direct
_atom_sites_solution_secondary difmap
_audit_creation_method SHELXL-97
_cell_angle_alpha 90.00
_cell_angle_beta 106.540(10)
_cell_angle_gamma 90.00
_cell_formula_units_Z 4
_cell_length_a 12.926(5)
_cell_length_b 7.948(3)
_cell_length_c 19.059(7)
_cell_measurement_temperature 273(2)
_cell_volume 1877.0(12)
_computing_structure_refinement 'SHELXL-97 (Sheldrick, 1997)'
_computing_structure_solution 'SHELXS-97 (Sheldrick, 1990)'
_diffrn_ambient_temperature 273(2)
_diffrn_measured_fraction_theta_full 0.931
_diffrn_measured_fraction_theta_max 0.931
_diffrn_radiation_monochromator graphite
_diffrn_radiation_source 'fine-focus sealed tube'
_diffrn_radiation_type MoK\a
_diffrn_radiation_wavelength 0.71073
_diffrn_reflns_av_R_equivalents 0.0238
_diffrn_reflns_av_sigmaI/netI 0.0340
_diffrn_reflns_limit_h_max 17
_diffrn_reflns_limit_h_min -15
_diffrn_reflns_limit_k_max 6
_diffrn_reflns_limit_k_min -10
_diffrn_reflns_limit_l_max 24
_diffrn_reflns_limit_l_min -25
_diffrn_reflns_number 10778
_diffrn_reflns_theta_full 28.28
_diffrn_reflns_theta_max 28.28
_diffrn_reflns_theta_min 1.64
_exptl_absorpt_coefficient_mu 0.128
_exptl_crystal_density_diffrn 1.565
_exptl_crystal_density_method 'not measured'
_exptl_crystal_F_000 912
_refine_diff_density_max 0.249
_refine_diff_density_min -0.288
_refine_diff_density_rms 0.057
_refine_ls_extinction_method none
_refine_ls_goodness_of_fit_ref 1.018
_refine_ls_hydrogen_treatment mixed
_refine_ls_matrix_type full
_refine_ls_number_parameters 345
_refine_ls_number_reflns 4347
_refine_ls_number_restraints 0
_refine_ls_restrained_S_all 1.018
_refine_ls_R_factor_all 0.0627
_refine_ls_R_factor_gt 0.0480
_refine_ls_shift/su_max 0.001
_refine_ls_shift/su_mean 0.000
_refine_ls_structure_factor_coef Fsqd
_refine_ls_weighting_details 'calc w=1/[\s^2^(Fo^2^)+(0.0714P)^2^+0.2800P] where P=(Fo^2^+2Fc^2^)/3'
_refine_ls_weighting_scheme calc
_refine_ls_wR_factor_gt 0.1196
_refine_ls_wR_factor_ref 0.1283
_reflns_number_gt 3401
_reflns_number_total 4347
_reflns_threshold_expression >2sigma(I)
_cod_data_source_file b807853j.txt
_cod_data_source_block datam5
_cod_database_code 7051578

loop_
_symmetry_equiv_pos_as_xyz
'x, y, z'
'-x, y+1/2, -z+1/2'
'-x, -y, -z'
'x, -y-1/2, z-1/2'

loop_
_atom_site_label
_atom_site_type_symbol
_atom_site_fract_x
_atom_site_fract_y
_atom_site_fract_z
_atom_site_U_iso_or_equiv
_atom_site_adp_type
_atom_site_occupancy
_atom_site_symmetry_multiplicity
_atom_site_calc_flag
_atom_site_refinement_flags
_atom_site_disorder_assembly
_atom_site_disorder_group
C1 C 1.07686(15) 0.0604(3) 0.22550(11) 0.0525(5) Uani 1 1 d . . .
C2 C 1.04706(15) 0.0614(3) 0.28854(11) 0.0543(6) Uani 1 1 d . . .
C3 C 0.93914(14) 0.0600(2) 0.28731(10) 0.0382(4) Uani 1 1 d . . .
C4 C 0.86441(15) 0.0538(3) 0.21894(10) 0.0457(5) Uani 1 1 d . . .
C5 C 0.89616(15) 0.0526(3) 0.15618(11) 0.0457(5) Uani 1 1 d . . .
C6 C 0.90840(13) 0.0720(2) 0.35613(10) 0.0375(4) Uani 1 1 d . . .
C7 C 0.97323(14) 0.1594(2) 0.41548(10) 0.0378(4) Uani 1 1 d . . .
C8 C 0.94433(14) 0.1772(2) 0.47880(10) 0.0382(4) Uani 1 1 d . . .
C9 C 0.78796(15) 0.0192(3) 0.42930(11) 0.0462(5) Uani 1 1 d . . .
C10 C 0.81383(15) 0.0018(3) 0.36465(11) 0.0471(5) Uani 1 1 d . . .
C11 C 0.47894(12) 0.70483(19) 0.52699(7) 0.0255(3) Uani 1 1 d . . .
C12 C 0.56625(12) 0.76132(19) 0.58380(8) 0.0266(3) Uani 1 1 d . . .
C13 C 0.56178(13) 0.7501(2) 0.65582(8) 0.0296(3) Uani 1 1 d . . .
C14 C 0.47235(12) 0.6820(2) 0.67172(8) 0.0284(3) Uani 1 1 d . . .
C15 C 0.38724(12) 0.61833(19) 0.61523(8) 0.0273(3) Uani 1 1 d . . .
C16 C 0.39088(12) 0.6322(2) 0.54332(8) 0.0277(3) Uani 1 1 d . . .
C17 C 0.47803(12) 0.72702(19) 0.44889(8) 0.0274(3) Uani 1 1 d . . .
C18 C 0.66806(12) 0.8310(2) 0.57198(8) 0.0287(3) Uani 1 1 d . . .
C19 C 0.46760(12) 0.6948(2) 0.74951(8) 0.0301(3) Uani 1 1 d . . .
C20 C 0.29586(12) 0.5291(2) 0.63268(8) 0.0315(3) Uani 1 1 d . . .
N1 N 1.00172(12) 0.05751(19) 0.15996(8) 0.0375(3) Uani 1 1 d . . .
N2 N 0.85275(11) 0.10732(18) 0.48512(8) 0.0361(3) Uani 1 1 d . . .
O1 O 1.03005(10) 0.06005(19) 0.09867(7) 0.0492(4) Uani 1 1 d . . .
O2 O 0.82887(11) 0.12922(17) 0.54775(7) 0.0481(3) Uani 1 1 d . . .
O171 O 0.39663(9) 0.65993(15) 0.40086(6) 0.0348(3) Uani 1 1 d . . .
O172 O 0.55035(9) 0.80436(18) 0.43298(6) 0.0416(3) Uani 1 1 d . . .
O181 O 0.66872(11) 0.99362(16) 0.57072(8) 0.0452(3) Uani 1 1 d . . .
O182 O 0.74155(10) 0.74260(17) 0.56843(8) 0.0503(4) Uani 1 1 d . . .
O191 O 0.54778(10) 0.62705(19) 0.79748(6) 0.0465(3) Uani 1 1 d . . .
O192 O 0.39523(11) 0.77247(19) 0.76448(6) 0.0507(4) Uani 1 1 d . . .
O201 O 0.20655(10) 0.5361(2) 0.57968(7) 0.0494(4) Uani 1 1 d . . .
O202 O 0.30613(10) 0.4577(2) 0.68991(7) 0.0577(4) Uani 1 1 d . . .
H1 H 1.1480(18) 0.062(3) 0.2224(11) 0.050(6) Uiso 1 1 d . . .
H2 H 1.0980(19) 0.058(3) 0.3297(13) 0.055(6) Uiso 1 1 d . . .
H4 H 0.788(2) 0.060(3) 0.2100(12) 0.056(6) Uiso 1 1 d . . .
H5 H 0.8508(17) 0.051(2) 0.1104(12) 0.045(5) Uiso 1 1 d . . .
H7 H 1.0420(17) 0.211(3) 0.4164(11) 0.047(5) Uiso 1 1 d . . .
H8 H 0.9841(17) 0.239(2) 0.5215(12) 0.047(5) Uiso 1 1 d . . .
H9 H 0.7265(18) -0.032(3) 0.4401(12) 0.055(6) Uiso 1 1 d . . .
H10 H 0.7679(17) -0.061(3) 0.3268(12) 0.050(6) Uiso 1 1 d . . .
H13 H 0.6194(16) 0.789(2) 0.6940(11) 0.038(5) Uiso 1 1 d . . .
H16 H 0.3346(15) 0.591(2) 0.5072(10) 0.030(4) Uiso 1 1 d . . .
H171 H 0.397(2) 0.687(3) 0.3525(16) 0.080(8) Uiso 1 1 d . . .
H181 H 0.737(3) 1.034(4) 0.5604(17) 0.103(10) Uiso 1 1 d . . .
H191 H 0.550(2) 0.654(4) 0.8469(17) 0.089(9) Uiso 1 1 d . . .
H201 H 0.146(2) 0.496(4) 0.5925(15) 0.083(8) Uiso 1 1 d . . .

loop_
_atom_site_aniso_label
_atom_site_aniso_U_11
_atom_site_aniso_U_22
_atom_site_aniso_U_33
_atom_site_aniso_U_23
_atom_site_aniso_U_13
_atom_site_aniso_U_12
C1 0.0288(9) 0.0915(17) 0.0386(10) -0.0015(10) 0.0118(8) 0.0045(10)
C2 0.0307(9) 0.0991(18) 0.0324(10) -0.0027(10) 0.0079(8) 0.0035(10)
C3 0.0332(8) 0.0482(10) 0.0355(9) -0.0008(7) 0.0136(7) -0.0008(7)
C4 0.0292(9) 0.0692(13) 0.0396(10) 0.0010(9) 0.0111(7) 0.0014(8)
C5 0.0335(9) 0.0680(13) 0.0334(10) 0.0017(9) 0.0058(7) 0.0053(9)
C6 0.0307(8) 0.0463(10) 0.0380(9) 0.0016(7) 0.0140(7) 0.0010(7)
C7 0.0342(9) 0.0438(10) 0.0393(9) 0.0006(7) 0.0167(7) -0.0063(8)
C8 0.0377(9) 0.0406(10) 0.0395(9) -0.0036(7) 0.0162(7) -0.0093(8)
C9 0.0358(9) 0.0626(12) 0.0446(11) -0.0066(9) 0.0185(8) -0.0162(9)
C10 0.0374(9) 0.0661(13) 0.0393(10) -0.0091(9) 0.0134(8) -0.0138(9)
C11 0.0291(7) 0.0303(7) 0.0184(7) 0.0016(5) 0.0088(6) 0.0031(6)
C12 0.0288(7) 0.0305(8) 0.0217(7) 0.0003(6) 0.0091(6) 0.0017(6)
C13 0.0304(8) 0.0386(9) 0.0197(7) -0.0032(6) 0.0070(6) -0.0025(7)
C14 0.0324(8) 0.0357(8) 0.0186(7) 0.0012(6) 0.0095(6) 0.0024(6)
C15 0.0277(7) 0.0331(8) 0.0228(7) 0.0026(6) 0.0099(6) 0.0016(6)
C16 0.0273(7) 0.0349(8) 0.0200(7) 0.0003(6) 0.0052(6) 0.0008(6)
C17 0.0300(7) 0.0342(8) 0.0196(7) 0.0001(6) 0.0094(6) 0.0025(6)
C18 0.0285(7) 0.0386(9) 0.0191(7) 0.0013(6) 0.0069(6) -0.0005(7)
C19 0.0340(8) 0.0385(9) 0.0198(7) -0.0003(6) 0.0107(6) -0.0018(7)
C20 0.0310(8) 0.0391(9) 0.0270(8) 0.0016(6) 0.0124(6) -0.0002(7)
N1 0.0373(7) 0.0466(8) 0.0314(7) 0.0045(6) 0.0142(6) 0.0102(6)
N2 0.0363(7) 0.0409(8) 0.0362(8) 0.0001(6) 0.0186(6) -0.0040(6)
O1 0.0459(7) 0.0736(9) 0.0328(7) 0.0117(6) 0.0188(6) 0.0228(7)
O2 0.0533(8) 0.0586(8) 0.0427(7) -0.0096(6) 0.0302(6) -0.0189(6)
O171 0.0414(6) 0.0446(7) 0.0182(5) -0.0010(5) 0.0083(5) -0.0076(5)
O172 0.0369(6) 0.0691(9) 0.0204(5) 0.0028(5) 0.0108(5) -0.0126(6)
O181 0.0448(7) 0.0366(7) 0.0654(9) -0.0032(6) 0.0337(7) -0.0049(6)
O182 0.0342(6) 0.0474(8) 0.0740(10) 0.0074(7) 0.0231(6) 0.0071(6)
O191 0.0486(7) 0.0727(9) 0.0188(6) 0.0033(6) 0.0106(5) 0.0193(7)
O192 0.0507(8) 0.0808(10) 0.0237(6) 0.0033(6) 0.0156(5) 0.0240(7)
O201 0.0303(6) 0.0799(10) 0.0369(7) 0.0148(6) 0.0079(5) -0.0111(6)
O202 0.0416(7) 0.0893(11) 0.0415(8) 0.0312(7) 0.0109(6) -0.0084(7)

loop_
_atom_type_symbol
_atom_type_description
_atom_type_scat_dispersion_real
_atom_type_scat_dispersion_imag
_atom_type_scat_source
C C 0.0033 0.0016 'International Tables Vol C Tables 4.2.6.8 and 6.1.1.4'
H H 0.0000 0.0000 'International Tables Vol C Tables 4.2.6.8 and 6.1.1.4'
N N 0.0061 0.0033 'International Tables Vol C Tables 4.2.6.8 and 6.1.1.4'
O O 0.0106 0.0060 'International Tables Vol C Tables 4.2.6.8 and 6.1.1.4'

loop_
_geom_angle_atom_site_label_1
_geom_angle_atom_site_label_2
_geom_angle_atom_site_label_3
_geom_angle
_geom_angle_site_symmetry_1
_geom_angle_site_symmetry_3
_geom_angle_publ_flag
N1 C1 C2 120.52(17) . . ?
N1 C1 H1 113.7(13) . . ?
C2 C1 H1 125.8(13) . . ?
C1 C2 C3 121.33(18) . . ?
C1 C2 H2 117.7(15) . . ?
C3 C2 H2 120.9(15) . . ?
C4 C3 C2 116.40(16) . . ?
C4 C3 C6 123.07(16) . . ?
C2 C3 C6 120.47(16) . . ?
C5 C4 C3 121.30(17) . . ?
C5 C4 H4 113.3(14) . . ?
C3 C4 H4 125.2(14) . . ?
N1 C5 C4 120.25(17) . . ?
N1 C5 H5 114.9(13) . . ?
C4 C5 H5 124.8(13) . . ?
C7 C6 C10 116.82(16) . . ?
C7 C6 C3 120.21(15) . . ?
C10 C6 C3 122.94(16) . . ?
C8 C7 C6 121.16(16) . . ?
C8 C7 H7 114.6(12) . . ?
C6 C7 H7 124.2(12) . . ?
N2 C8 C7 120.34(17) . . ?
N2 C8 H8 113.9(12) . . ?
C7 C8 H8 125.7(12) . . ?
N2 C9 C10 120.36(16) . . ?
N2 C9 H9 114.4(13) . . ?
C10 C9 H9 125.2(13) . . ?
C9 C10 C6 120.67(18) . . ?
C9 C10 H10 118.8(13) . . ?
C6 C10 H10 120.5(13) . . ?
C16 C11 C12 119.53(13) . . ?
C16 C11 C17 119.83(13) . . ?
C12 C11 C17 120.61(13) . . ?
C13 C12 C11 119.48(14) . . ?
C13 C12 C18 117.07(13) . . ?
C11 C12 C18 123.43(13) . . ?
C14 C13 C12 120.77(14) . . ?
C14 C13 H13 119.4(12) . . ?
C12 C13 H13 119.9(12) . . ?
C13 C14 C15 119.73(13) . . ?
C13 C14 C19 117.36(13) . . ?
C15 C14 C19 122.67(13) . . ?
C16 C15 C14 119.42(13) . . ?
C16 C15 C20 120.55(14) . . ?
C14 C15 C20 119.97(13) . . ?
C11 C16 C15 120.96(14) . . ?
C11 C16 H16 120.7(11) . . ?
C15 C16 H16 118.3(11) . . ?
O172 C17 O171 123.63(13) . . ?
O172 C17 C11 120.96(13) . . ?
O171 C17 C11 115.41(13) . . ?
O182 C18 O181 125.11(15) . . ?
O182 C18 C12 122.32(15) . . ?
O181 C18 C12 112.45(13) . . ?
O192 C19 O191 124.11(14) . . ?
O192 C19 C14 120.89(14) . . ?
O191 C19 C14 114.88(13) . . ?
O202 C20 O201 124.66(15) . . ?
O202 C20 C15 122.38(15) . . ?
O201 C20 C15 112.96(13) . . ?
O1 N1 C5 119.03(14) . . ?
O1 N1 C1 120.80(15) . . ?
C5 N1 C1 120.17(15) . . ?
O2 N2 C8 117.58(14) . . ?
O2 N2 C9 121.80(14) . . ?
C8 N2 C9 120.62(15) . . ?
C17 O171 H171 111.2(16) . . ?
C18 O181 H181 109.6(18) . . ?
C19 O191 H191 113.3(17) . . ?
C20 O201 H201 113.9(17) . . ?

loop_
_geom_bond_atom_site_label_1
_geom_bond_atom_site_label_2
_geom_bond_distance
_geom_bond_site_symmetry_2
_geom_bond_publ_flag
C1 N1 1.347(2) . ?
C1 C2 1.362(3) . ?
C1 H1 0.94(2) . ?
C2 C3 1.389(3) . ?
C2 H2 0.87(2) . ?
C3 C4 1.384(3) . ?
C3 C6 1.478(2) . ?
C4 C5 1.371(3) . ?
C4 H4 0.95(2) . ?
C5 N1 1.346(2) . ?
C5 H5 0.90(2) . ?
C6 C7 1.388(3) . ?
C6 C10 1.394(3) . ?
C7 C8 1.368(2) . ?
C7 H7 0.97(2) . ?
C8 N2 1.343(2) . ?
C8 H8 0.96(2) . ?
C9 N2 1.348(2) . ?
C9 C10 1.373(3) . ?
C9 H9 0.96(2) . ?
C10 H10 0.94(2) . ?
C11 C16 1.388(2) . ?
C11 C12 1.397(2) . ?
C11 C17 1.496(2) . ?
C12 C13 1.393(2) . ?
C12 C18 1.503(2) . ?
C13 C14 1.386(2) . ?
C13 H13 0.93(2) . ?
C14 C15 1.397(2) . ?
C14 C19 1.505(2) . ?
C15 C16 1.389(2) . ?
C15 C20 1.494(2) . ?
C16 H16 0.907(19) . ?
C17 O172 1.2269(18) . ?
C17 O171 1.2965(19) . ?
C18 O182 1.199(2) . ?
C18 O181 1.293(2) . ?
C19 O192 1.2205(19) . ?
C19 O191 1.288(2) . ?
C20 O202 1.203(2) . ?
C20 O201 1.301(2) . ?
N1 O1 1.3202(19) . ?
N2 O2 1.3269(18) . ?
O171 H171 0.95(3) . ?
O181 H181 1.01(3) . ?
O191 H191 0.96(3) . ?
O201 H201 0.94(3) . ?
